data_4324998
loop_
_publ_author_name
'Joanna R. Webb'
'Colleen Munro-Leighton'
'Aaron W. Pierpont'
'Joshua T. Gurkin'
'T. Brent Gunnoe'
'Thomas R. Cundari'
'Michal Sabat'
'Jeffrey L. Petersen'
'Paul D. Boyle'

_publ_contact_author_address
;University of Virginia
Charlottesville VA 22904
;
_publ_contact_author_email tbg7h@virginia.edu
_publ_contact_author_name 'T. Brent Gunnoe'
_publ_contact_author_phone 434-982-2692
_publ_section_title
;
 Pt(II) and Pt(IV) Amido, Aryloxide, and Hydrocarbyl Complexes: Synthesis,
 Characterization, and Reaction with Dihydrogen and Substrates that
 Possess C-H Bonds
;
_journal_name_full 'Inorganic Chemistry'
_journal_page_first 4195
_journal_page_last 4211
_journal_paper_doi 10.1021/ic200153n
_journal_volume 50
_journal_year 2011
_chemical_formula_sum 'C36 H46 F7 N4 O6 Pt S2'
_chemical_formula_weight 1022.98
_chemical_name_systematic
; 
 ? 
;
_space_group_IT_number 2
_symmetry_cell_setting triclinic
_symmetry_space_group_name_Hall '-P 1'
_symmetry_space_group_name_H-M 'P -1'
_atom_sites_solution_hydrogens geom
_atom_sites_solution_primary direct
_atom_sites_solution_secondary difmap
_audit_creation_method SHELXL-97
_cell_angle_alpha 114.171(1)
_cell_angle_beta 100.285(1)
_cell_angle_gamma 96.691(1)
_cell_formula_units_Z 2
_cell_length_a 12.6369(8)
_cell_length_b 13.5447(4)
_cell_length_c 14.7681(4)
_cell_measurement_reflns_used 7707
_cell_measurement_temperature 153(2)
_cell_measurement_theta_max 25.97
_cell_measurement_theta_min 2.38
_cell_volume 2217.88(17)
_computing_cell_refinement 'Bruker SAINT'
_computing_data_collection 'Bruker APEX2'
_computing_data_reduction 'Bruker SAINT'
_computing_molecular_graphics 'Bruker SHELXTL'
_computing_publication_material 'Bruker SHELXTL'
_computing_structure_refinement 'SHELXL-97 (Sheldrick, 2008)'
_computing_structure_solution 'SHELXS-97 (Sheldrick, 2008)'
_diffrn_ambient_temperature 153(2)
_diffrn_measured_fraction_theta_full 0.972
_diffrn_measured_fraction_theta_max 0.972
_diffrn_measurement_device_type 'Bruker APEX-II CCD'
_diffrn_measurement_method '\f and \w scans'
_diffrn_radiation_monochromator graphite
_diffrn_radiation_source 'fine-focus sealed tube'
_diffrn_radiation_type MoK\a
_diffrn_radiation_wavelength 0.71073
_diffrn_reflns_av_R_equivalents 0.0277
_diffrn_reflns_av_sigmaI/netI 0.0508
_diffrn_reflns_limit_h_max 17
_diffrn_reflns_limit_h_min -17
_diffrn_reflns_limit_k_max 19
_diffrn_reflns_limit_k_min -19
_diffrn_reflns_limit_l_max 20
_diffrn_reflns_limit_l_min -20
_diffrn_reflns_number 24550
_diffrn_reflns_theta_full 30.22
_diffrn_reflns_theta_max 30.22
_diffrn_reflns_theta_min 1.56
_exptl_absorpt_coefficient_mu 3.331
_exptl_absorpt_correction_T_max 0.6906
_exptl_absorpt_correction_T_min 0.3566
_exptl_absorpt_correction_type empirical
_exptl_absorpt_process_details 'Bruker SADABS'
_exptl_crystal_colour yellow
_exptl_crystal_density_diffrn 1.532
_exptl_crystal_density_meas 0
_exptl_crystal_description block
_exptl_crystal_F_000 1022
_exptl_crystal_size_max 0.39
_exptl_crystal_size_mid 0.15
_exptl_crystal_size_min 0.12
_refine_diff_density_max 2.677
_refine_diff_density_min -1.246
_refine_diff_density_rms 0.212
_refine_ls_extinction_coef 0
_refine_ls_extinction_method none
_refine_ls_goodness_of_fit_ref 1.158
_refine_ls_hydrogen_treatment mixed
_refine_ls_matrix_type full
_refine_ls_number_parameters 508
_refine_ls_number_reflns 12811
_refine_ls_number_restraints 10
_refine_ls_restrained_S_all 1.168
_refine_ls_R_factor_all 0.0764
_refine_ls_R_factor_gt 0.0548
_refine_ls_shift/su_max 0.004
_refine_ls_shift/su_mean 0.002
_refine_ls_structure_factor_coef Fsqd
_refine_ls_weighting_details 'calc w=1/[\s^2^(Fo^2^)+(0.1000P)^2^+0.0000P] where P=(Fo^2^+2Fc^2^)/3'
_refine_ls_weighting_scheme calc
_refine_ls_wR_factor_gt 0.1577
_refine_ls_wR_factor_ref 0.1727
_reflns_number_gt 10024
_reflns_number_total 12811
_reflns_threshold_expression >2sigma(I)
_cod_data_source_file ic200153n_si_002_2.cif
_cod_data_source_block C36H42F6N4O7S2Pt
_cod_database_code 4324998

loop_
_symmetry_equiv_pos_as_xyz
'x, y, z'
'-x, -y, -z'

loop_
_atom_site_label
_atom_site_type_symbol
_atom_site_fract_x
_atom_site_fract_y
_atom_site_fract_z
_atom_site_U_iso_or_equiv
_atom_site_adp_type
_atom_site_occupancy
_atom_site_symmetry_multiplicity
_atom_site_calc_flag
_atom_site_refinement_flags
_atom_site_disorder_assembly
_atom_site_disorder_group
Pt Pt 0.804662(17) 0.983485(16) 0.746658(16) 0.03338(9) Uani 1 1 d . . .
S1 S 0.61206(16) 0.25546(13) 0.82708(14) 0.0472(4) Uani 1 1 d . . .
S2A S 0.9207(2) 0.1674(2) 0.1583(2) 0.0333(5) Uani 0.50 1 d P . .
S2B S 0.9487(3) 0.2191(4) 0.1301(3) 0.0497(8) Uani 0.50 1 d P . .
F1 F 0.4884(6) 0.3555(6) 0.9420(6) 0.102(2) Uani 1 1 d . . .
F2 F 0.6602(7) 0.4010(5) 1.0180(4) 0.093(2) Uani 1 1 d . . .
F3 F 0.6019(6) 0.4633(3) 0.9123(4) 0.0759(16) Uani 1 1 d . . .
F1A F 0.8578(14) 0.2920(14) 0.2815(14) 0.111(5) Uiso 0.50 1 d P . .
F2A F 0.8531(13) 0.3177(12) 0.1107(11) 0.182(5) Uiso 1 1 d . . .
F3A F 0.827(3) 0.149(3) 0.200(3) 0.235(13) Uiso 0.50 1 d P . .
F2B F 0.8354(9) 0.3353(8) 0.2564(8) 0.061(2) Uiso 0.50 1 d P . .
F3B F 0.7304(11) 0.1978(11) 0.1261(11) 0.091(4) Uiso 0.50 1 d P . .
O1 O 0.5284(6) 0.2382(4) 0.7401(4) 0.0649(16) Uani 1 1 d . . .
O2 O 0.6038(6) 0.1719(4) 0.8632(5) 0.0739(19) Uani 1 1 d . . .
O3 O 0.7208(6) 0.2927(7) 0.8242(7) 0.093(2) Uani 1 1 d . . .
O3A O 0.8857(8) 0.1160(8) 0.2267(7) 0.043(2) Uiso 0.50 1 d P . .
O7A O 0.2223(12) 0.5511(13) 0.3759(12) 0.115(5) Uiso 0.70 1 d PD A 1
O1AB O 1.0395(6) 0.2480(6) 0.2075(6) 0.0760(17) Uiso 1 1 d . . .
O2B O 0.9251(6) 0.1074(6) 0.0503(6) 0.0792(18) Uiso 1 1 d . . .
O3B O 0.9219(19) 0.2987(17) 0.0962(16) 0.113(6) Uiso 0.50 1 d P . .
O7B O 0.1895(18) 0.5582(18) 0.4086(16) 0.064(5) Uiso 0.30 1 d PD B 2
N1 N 0.7709(4) 1.0291(4) 0.6331(4) 0.0334(10) Uani 1 1 d . . .
N2 N 0.7441(4) 0.8326(4) 0.6279(4) 0.0331(10) Uani 1 1 d . . .
N3 N 0.8284(5) 0.9260(5) 0.8573(4) 0.0409(11) Uani 1 1 d . . .
N4 N 0.8630(5) 1.1425(5) 0.8621(5) 0.0427(13) Uani 1 1 d . . .
C1 C 0.7895(6) 1.1315(5) 0.6393(6) 0.0438(15) Uani 1 1 d . . .
H1 H 0.8309 1.1908 0.7024 0.053 Uiso 1 1 calc R . .
C2 C 0.7510(6) 1.1543(5) 0.5583(6) 0.0447(15) Uani 1 1 d . . .
H2 H 0.7665 1.2283 0.5667 0.054 Uiso 1 1 calc R . .
C3 C 0.6895(5) 1.0700(5) 0.4634(5) 0.0402(13) Uani 1 1 d . . .
C4 C 0.6709(5) 0.9630(4) 0.4575(5) 0.0372(12) Uani 1 1 d . . .
H4 H 0.6292 0.9028 0.3951 0.045 Uiso 1 1 calc R . .
C5 C 0.7117(5) 0.9436(4) 0.5398(5) 0.0335(11) Uani 1 1 d . . .
C6 C 0.7003(5) 0.8332(4) 0.5370(5) 0.0335(11) Uani 1 1 d . . .
C7 C 0.6492(6) 0.7366(5) 0.4495(5) 0.0399(13) Uani 1 1 d . . .
H7 H 0.6145 0.7402 0.3887 0.048 Uiso 1 1 calc R . .
C8 C 0.6486(6) 0.6349(5) 0.4509(5) 0.0435(15) Uani 1 1 d . . .
C9 C 0.6961(6) 0.6346(5) 0.5430(5) 0.0441(15) Uani 1 1 d . . .
H9 H 0.6980 0.5665 0.5469 0.053 Uiso 1 1 calc R . .
C10 C 0.7408(6) 0.7341(5) 0.6294(5) 0.0393(13) Uani 1 1 d . . .
H10 H 0.7703 0.7324 0.6924 0.047 Uiso 1 1 calc R . .
C11 C 0.6405(6) 1.0897(6) 0.3725(6) 0.0470(16) Uani 1 1 d . . .
C12 C 0.5158(7) 1.0815(8) 0.3680(7) 0.060(2) Uani 1 1 d . . .
H12A H 0.4802 1.0981 0.3127 0.091 Uiso 1 1 calc R . .
H12B H 0.5065 1.1348 0.4335 0.091 Uiso 1 1 calc R . .
H12C H 0.4822 1.0064 0.3548 0.091 Uiso 1 1 calc R . .
C13 C 0.6577(7) 1.0023(6) 0.2750(6) 0.0521(17) Uani 1 1 d . . .
H13A H 0.7366 1.0104 0.2783 0.078 Uiso 1 1 calc R . .
H13B H 0.6197 1.0115 0.2159 0.078 Uiso 1 1 calc R . .
H13C H 0.6281 0.9286 0.2678 0.078 Uiso 1 1 calc R . .
C14 C 0.6909(9) 1.2042(7) 0.3858(8) 0.077(3) Uani 1 1 d . . .
H14A H 0.7709 1.2127 0.3966 0.116 Uiso 1 1 calc R . .
H14B H 0.6738 1.2610 0.4452 0.116 Uiso 1 1 calc R . .
H14C H 0.6603 1.2126 0.3241 0.116 Uiso 1 1 calc R . .
C15 C 0.5923(10) 0.5289(6) 0.3539(6) 0.071(3) Uani 1 1 d . . .
C16 C 0.5802(17) 0.4306(7) 0.3701(8) 0.147(8) Uani 1 1 d . . .
H16A H 0.5681 0.3652 0.3045 0.221 Uiso 1 1 calc R . .
H16B H 0.5172 0.4260 0.3995 0.221 Uiso 1 1 calc R . .
H16C H 0.6471 0.4339 0.4174 0.221 Uiso 1 1 calc R . .
C17 C 0.6238(13) 0.5298(7) 0.2643(7) 0.092(4) Uani 1 1 d . . .
H17A H 0.6944 0.5070 0.2611 0.137 Uiso 1 1 calc R . .
H17B H 0.6309 0.6046 0.2689 0.137 Uiso 1 1 calc R . .
H17C H 0.5673 0.4783 0.2023 0.137 Uiso 1 1 calc R . .
C18 C 0.4607(11) 0.5370(8) 0.3293(8) 0.090(4) Uani 1 1 d . . .
H18A H 0.4182 0.4687 0.2704 0.135 Uiso 1 1 calc R . .
H18B H 0.4543 0.6001 0.3137 0.135 Uiso 1 1 calc R . .
H18C H 0.4322 0.5471 0.3893 0.135 Uiso 1 1 calc R . .
C19 C 0.7288(5) 0.8809(5) 0.8778(4) 0.0374(12) Uani 1 1 d . . .
C20 C 0.6426(6) 0.9344(5) 0.8842(5) 0.0411(13) Uani 1 1 d . . .
H20 H 0.6467 0.9992 0.8737 0.049 Uiso 1 1 calc R . .
C21 C 0.5487(7) 0.8931(6) 0.9063(6) 0.0509(16) Uani 1 1 d . . .
H21 H 0.4885 0.9294 0.9098 0.061 Uiso 1 1 calc R . .
C22 C 0.5438(8) 0.7986(7) 0.9230(6) 0.0578(19) Uani 1 1 d . . .
H22 H 0.4808 0.7700 0.9386 0.069 Uiso 1 1 calc R . .
C23 C 0.6337(7) 0.7467(6) 0.9163(6) 0.0555(18) Uani 1 1 d . . .
H23 H 0.6313 0.6824 0.9277 0.067 Uiso 1 1 calc R . .
C24 C 0.7242(6) 0.7865(6) 0.8938(6) 0.0487(16) Uani 1 1 d . . .
H24 H 0.7841 0.7499 0.8891 0.058 Uiso 1 1 calc R . .
C25 C 0.9713(6) 1.2022(6) 0.8683(5) 0.0461(15) Uani 1 1 d . . .
C26 C 1.0567(7) 1.1478(7) 0.8544(7) 0.063(2) Uani 1 1 d . . .
H26 H 1.0451 1.0713 0.8385 0.075 Uiso 1 1 calc R . .
C27 C 1.1603(7) 1.2049(9) 0.8635(9) 0.081(3) Uani 1 1 d . . .
H27 H 1.2192 1.1673 0.8527 0.097 Uiso 1 1 calc R . .
C28 C 1.1763(8) 1.3144(9) 0.8878(8) 0.078(3) Uani 1 1 d . . .
H28 H 1.2470 1.3536 0.8949 0.093 Uiso 1 1 calc R . .
C29 C 1.0934(9) 1.3681(9) 0.9020(10) 0.087(3) Uani 1 1 d . . .
H29 H 1.1064 1.4447 0.9182 0.105 Uiso 1 1 calc R . .
C30 C 0.9882(8) 1.3137(7) 0.8933(9) 0.074(3) Uani 1 1 d . . .
H30 H 0.9301 1.3524 0.9042 0.089 Uiso 1 1 calc R . .
C31 C 0.5911(7) 0.3751(6) 0.9307(6) 0.0503(17) Uani 1 1 d . . .
C32A C 0.8263(8) 0.2591(8) 0.1654(8) 0.092(2) Uiso 1 1 d . . .
C33A C 0.1098(15) 0.5262(18) 0.3703(16) 0.105(6) Uiso 0.70 1 d PD A 1
H33A H 0.0917 0.5749 0.4342 0.126 Uiso 0.70 1 calc PR A 1
H33B H 0.0845 0.4478 0.3551 0.126 Uiso 0.70 1 calc PR A 1
C34A C 0.0619(18) 0.5497(19) 0.2815(15) 0.113(6) Uiso 0.70 1 d PD A 1
H34A H -0.0184 0.5195 0.2562 0.136 Uiso 0.70 1 calc PR A 1
H34B H 0.0758 0.6304 0.3022 0.136 Uiso 0.70 1 calc PR A 1
C35A C 0.120(2) 0.493(3) 0.201(2) 0.154(10) Uiso 0.70 1 d PD A 1
H35A H 0.1192 0.5251 0.1516 0.184 Uiso 0.70 1 calc PR A 1
H35B H 0.0906 0.4122 0.1641 0.184 Uiso 0.70 1 calc PR A 1
C36A C 0.233(2) 0.523(2) 0.2734(16) 0.135(8) Uiso 0.70 1 d PD A 1
H36A H 0.2691 0.4591 0.2507 0.163 Uiso 0.70 1 calc PR A 1
H36B H 0.2787 0.5862 0.2719 0.163 Uiso 0.70 1 calc PR A 1
C33B C 0.100(2) 0.531(3) 0.450(3) 0.070(8) Uiso 0.30 1 d PD B 2
H33C H 0.1248 0.5624 0.5252 0.084 Uiso 0.30 1 calc PR B 2
H33D H 0.0776 0.4492 0.4220 0.084 Uiso 0.30 1 calc PR B 2
C34B C 0.002(6) 0.579(8) 0.418(7) 0.20(4) Uiso 0.30 1 d PD B 2
H34C H 0.0114 0.6583 0.4646 0.245 Uiso 0.30 1 calc PR B 2
H34D H -0.0688 0.5374 0.4153 0.245 Uiso 0.30 1 calc PR B 2
C35B C 0.014(7) 0.559(8) 0.293(9) 0.45(6) Uiso 0.30 1 d PD B 2
H35C H -0.0407 0.4943 0.2385 0.545 Uiso 0.30 1 calc PR B 2
H35D H 0.0075 0.6258 0.2825 0.545 Uiso 0.30 1 calc PR B 2
C36B C 0.145(2) 0.536(2) 0.3038(18) 0.060(7) Uiso 0.30 1 d PD B 2
H36C H 0.1440 0.4589 0.2571 0.072 Uiso 0.30 1 calc PR B 2
H36D H 0.1904 0.5862 0.2851 0.072 Uiso 0.30 1 calc PR B 2
H1N3 H 0.876(5) 0.984(5) 0.936(5) 0.027(16) Uiso 1 1 d . . .
H1N4 H 0.816(7) 1.182(7) 0.849(7) 0.06(3) Uiso 1 1 d . . .
H2N3 H 0.879(7) 0.882(7) 0.824(6) 0.05(2) Uiso 1 1 d . . .
H2N4 H 0.862(8) 1.138(7) 0.914(7) 0.06(3) Uiso 1 1 d . . .

loop_
_atom_site_aniso_label
_atom_site_aniso_U_11
_atom_site_aniso_U_22
_atom_site_aniso_U_33
_atom_site_aniso_U_23
_atom_site_aniso_U_13
_atom_site_aniso_U_12
Pt 0.02909(12) 0.03148(12) 0.02878(12) 0.00573(8) 0.00211(8) 0.00343(8)
S1 0.0499(10) 0.0355(7) 0.0442(9) 0.0069(7) 0.0062(7) 0.0143(7)
S2A 0.0301(13) 0.0380(13) 0.0320(14) 0.0150(12) 0.0089(11) 0.0081(11)
S2B 0.0356(16) 0.074(2) 0.0366(17) 0.0227(17) 0.0083(13) 0.0109(16)
F1 0.105(5) 0.116(5) 0.123(6) 0.061(5) 0.081(5) 0.051(4)
F2 0.155(6) 0.074(3) 0.037(3) 0.016(2) 0.007(3) 0.033(4)
F3 0.135(5) 0.0321(19) 0.058(3) 0.017(2) 0.023(3) 0.021(3)
O1 0.093(5) 0.034(2) 0.048(3) 0.012(2) -0.008(3) 0.003(3)
O2 0.091(5) 0.037(3) 0.078(4) 0.021(3) -0.011(4) 0.020(3)
O3 0.074(5) 0.092(5) 0.109(6) 0.028(5) 0.051(5) 0.025(4)
N1 0.029(2) 0.030(2) 0.034(2) 0.0103(19) 0.0016(19) 0.0011(18)
N2 0.035(2) 0.029(2) 0.025(2) 0.0048(18) 0.0031(19) 0.0038(19)
N3 0.036(3) 0.047(3) 0.029(3) 0.012(2) -0.004(2) 0.006(2)
N4 0.036(3) 0.043(3) 0.033(3) 0.002(2) 0.009(2) 0.002(2)
C1 0.045(4) 0.027(3) 0.049(4) 0.011(3) 0.008(3) 0.001(2)
C2 0.050(4) 0.025(2) 0.056(4) 0.016(3) 0.013(3) 0.005(2)
C3 0.036(3) 0.032(3) 0.052(4) 0.022(3) 0.005(3) 0.003(2)
C4 0.040(3) 0.026(2) 0.037(3) 0.011(2) 0.000(2) 0.003(2)
C5 0.031(3) 0.028(2) 0.038(3) 0.013(2) 0.005(2) 0.003(2)
C6 0.035(3) 0.028(2) 0.032(3) 0.012(2) 0.000(2) 0.002(2)
C7 0.056(4) 0.029(3) 0.027(3) 0.012(2) -0.001(3) 0.001(3)
C8 0.061(4) 0.027(3) 0.031(3) 0.009(2) -0.001(3) 0.003(3)
C9 0.062(4) 0.032(3) 0.036(3) 0.017(3) 0.003(3) 0.008(3)
C10 0.049(4) 0.037(3) 0.030(3) 0.017(2) -0.001(3) 0.009(3)
C11 0.049(4) 0.040(3) 0.057(4) 0.029(3) 0.006(3) 0.010(3)
C12 0.057(5) 0.074(5) 0.057(5) 0.032(4) 0.012(4) 0.033(4)
C13 0.061(5) 0.052(4) 0.058(4) 0.036(4) 0.018(4) 0.014(3)
C14 0.089(7) 0.049(4) 0.094(7) 0.048(5) -0.008(6) 0.001(4)
C15 0.126(9) 0.029(3) 0.035(4) 0.012(3) -0.007(4) -0.014(4)
C16 0.31(2) 0.034(4) 0.042(5) 0.010(4) -0.020(9) -0.043(8)
C17 0.178(13) 0.041(4) 0.036(4) 0.004(3) 0.026(6) -0.002(6)
C18 0.121(10) 0.065(6) 0.061(6) 0.021(5) 0.010(6) -0.016(6)
C19 0.039(3) 0.043(3) 0.024(3) 0.010(2) 0.003(2) 0.007(2)
C20 0.042(3) 0.040(3) 0.043(3) 0.019(3) 0.010(3) 0.012(3)
C21 0.052(4) 0.055(4) 0.041(4) 0.019(3) 0.009(3) 0.010(3)
C22 0.073(5) 0.056(4) 0.042(4) 0.023(3) 0.010(4) 0.005(4)
C23 0.065(5) 0.050(4) 0.059(5) 0.031(4) 0.013(4) 0.017(4)
C24 0.054(4) 0.050(4) 0.043(4) 0.021(3) 0.009(3) 0.018(3)
C25 0.036(3) 0.047(3) 0.035(3) 0.006(3) 0.002(3) -0.005(3)
C26 0.044(4) 0.058(4) 0.063(5) 0.006(4) 0.013(4) 0.005(3)
C27 0.037(4) 0.085(7) 0.089(7) 0.015(6) 0.014(4) -0.004(4)
C28 0.051(5) 0.089(7) 0.066(6) 0.021(5) 0.004(4) -0.018(5)
C29 0.072(7) 0.063(6) 0.100(8) 0.025(6) 0.006(6) -0.018(5)
C30 0.049(5) 0.044(4) 0.103(8) 0.014(4) 0.008(5) -0.003(3)
C31 0.071(5) 0.043(3) 0.045(4) 0.020(3) 0.023(4) 0.023(3)

loop_
_atom_type_symbol
_atom_type_description
_atom_type_scat_dispersion_real
_atom_type_scat_dispersion_imag
_atom_type_scat_source
C C 0.0033 0.0016 'International Tables Vol C Tables 4.2.6.8 and 6.1.1.4'
H H 0.0000 0.0000 'International Tables Vol C Tables 4.2.6.8 and 6.1.1.4'
N N 0.0061 0.0033 'International Tables Vol C Tables 4.2.6.8 and 6.1.1.4'
O O 0.0106 0.0060 'International Tables Vol C Tables 4.2.6.8 and 6.1.1.4'
F F 0.0171 0.0103 'International Tables Vol C Tables 4.2.6.8 and 6.1.1.4'
S S 0.1246 0.1234 'International Tables Vol C Tables 4.2.6.8 and 6.1.1.4'
Pt Pt -1.7033 8.3905 'International Tables Vol C Tables 4.2.6.8 and 6.1.1.4'

loop_
_geom_angle_atom_site_label_1
_geom_angle_atom_site_label_2
_geom_angle_atom_site_label_3
_geom_angle
N1 Pt N2 80.9(2)
N1 Pt N4 95.4(3)
N2 Pt N4 176.3(3)
N1 Pt N3 175.33(19)
N2 Pt N3 95.2(2)
N4 Pt N3 88.4(3)
O3 S1 O1 114.7(5)
O3 S1 O2 113.4(5)
O1 S1 O2 116.7(4)
O3 S1 C31 101.7(4)
O1 S1 C31 104.5(4)
O2 S1 C31 103.3(4)
S2B S2A F3A 136.9(14)
S2B S2A O2B 67.7(4)
F3A S2A O2B 125.4(14)
S2B S2A O3A 165.4(5)
F3A S2A O3A 39.4(13)
O2B S2A O3A 126.8(5)
S2B S2A O1AB 57.4(3)
F3A S2A O1AB 133.6(14)
O2B S2A O1AB 101.0(4)
O3A S2A O1AB 113.3(5)
S2B S2A C32A 72.9(4)
F3A S2A C32A 64.0(14)
O2B S2A C32A 108.8(5)
O3A S2A C32A 100.9(5)
O1AB S2A C32A 104.3(4)
S2A S2B O1AB 83.6(4)
S2A S2B O3B 144.3(10)
O1AB S2B O3B 118.7(10)
S2A S2B O2B 71.8(4)
O1AB S2B O2B 116.3(5)
O3B S2B O2B 114.7(9)
S2A S2B C32A 74.4(4)
O1AB S2B C32A 116.8(5)
O3B S2B C32A 70.7(10)
O2B S2B C32A 111.3(5)
S2A S2B F2A 117.1(5)
O1AB S2B F2A 126.4(6)
O3B S2B F2A 27.4(9)
O2B S2B F2A 117.0(6)
C32A S2B F2A 43.3(5)
F2B F1A C32A 56.6(13)
F2B F1A F3A 118(2)
C32A F1A F3A 64.0(13)
O3B F2A C32A 103.5(19)
O3B F2A S2B 42.1(15)
C32A F2A S2B 61.4(7)
O3A F3A S2A 74(2)
O3A F3A C32A 135(3)
S2A F3A C32A 67.2(13)
O3A F3A F1A 107(3)
S2A F3A F1A 88.3(17)
C32A F3A F1A 52.1(11)
F1A F2B C32A 89.5(16)
F3A O3A S2A 66.9(19)
C33A O7A C36A 107.1(17)
S2B O1AB S2A 39.0(3)
S2B O2B S2A 40.5(3)
F2A O3B S2B 110(2)
F2A O3B C32A 46.4(14)
S2B O3B C32A 64.1(9)
C36B O7B C33B 109(2)
C1 N1 C5 117.6(5)
C1 N1 Pt 128.1(5)
C5 N1 Pt 114.0(4)
C10 N2 C6 117.6(5)
C10 N2 Pt 127.4(4)
C6 N2 Pt 115.0(4)
C19 N3 Pt 116.5(4)
C25 N4 Pt 117.8(4)
N1 C1 C2 122.8(6)
C1 C2 C3 121.1(5)
C2 C3 C4 115.7(6)
C2 C3 C11 123.9(6)
C4 C3 C11 120.4(6)
C5 C4 C3 121.4(6)
C4 C5 N1 121.4(5)
C4 C5 C6 124.1(5)
N1 C5 C6 114.5(5)
N2 C6 C7 122.1(5)
N2 C6 C5 114.6(5)
C7 C6 C5 123.3(5)
C6 C7 C8 120.0(6)
C7 C8 C9 117.7(6)
C7 C8 C15 119.5(6)
C9 C8 C15 122.7(6)
C10 C9 C8 119.7(6)
N2 C10 C9 122.9(6)
C13 C11 C3 110.1(6)
C13 C11 C14 109.3(7)
C3 C11 C14 111.7(6)
C13 C11 C12 110.7(7)
C3 C11 C12 105.7(6)
C14 C11 C12 109.3(7)
C16 C15 C17 121.9(9)
C16 C15 C8 113.9(7)
C17 C15 C8 111.8(7)
C16 C15 C18 99.2(11)
C17 C15 C18 101.7(9)
C8 C15 C18 105.0(7)
C20 C19 C24 120.6(6)
C20 C19 N3 119.7(6)
C24 C19 N3 119.6(6)
C19 C20 C21 119.9(6)
C20 C21 C22 119.8(7)
C23 C22 C21 118.6(8)
C24 C23 C22 121.2(7)
C23 C24 C19 119.8(7)
C26 C25 C30 120.2(7)
C26 C25 N4 119.8(7)
C30 C25 N4 119.9(7)
C25 C26 C27 120.0(9)
C28 C27 C26 119.5(10)
C29 C28 C27 120.9(9)
C28 C29 C30 121.4(10)
C25 C30 C29 118.1(9)
F2 C31 F3 107.5(7)
F2 C31 F1 107.9(7)
F3 C31 F1 107.3(7)
F2 C31 S1 112.6(5)
F3 C31 S1 111.5(5)
F1 C31 S1 109.8(6)
F3B C32A F2B 112.0(10)
F3B C32A F2A 112.5(12)
F2B C32A F2A 104.0(10)
F3B C32A F1A 109.2(11)
F2B C32A F1A 33.9(7)
F2A C32A F1A 130.6(11)
F3B C32A F3A 73.0(13)
F2B C32A F3A 96.1(14)
F2A C32A F3A 154.5(15)
F1A C32A F3A 63.9(13)
F3B C32A S2B 125.1(9)
F2B C32A S2B 118.5(8)
F2A C32A S2B 75.2(8)
F1A C32A S2B 101.2(8)
F3A C32A S2B 81.5(12)
F3B C32A S2A 106.3(8)
F2B C32A S2A 114.6(8)
F2A C32A S2A 107.4(9)
F1A C32A S2A 84.4(8)
F3A C32A S2A 48.8(11)
S2B C32A S2A 32.7(2)
F3B C32A O3B 127.1(11)
F2B C32A O3B 113.4(10)
F2A C32A O3B 30.1(8)
F1A C32A O3B 123.6(11)
F3A C32A O3B 126.2(14)
S2B C32A O3B 45.2(7)
S2A C32A O3B 77.7(8)
O7A C33A C34A 100.3(16)
C35A C34A C33A 104.7(19)
C34A C35A C36A 96(2)
O7A C36A C35A 110(2)
O7B C33B C34B 108(4)
C33B C34B C35B 100(5)
C36B C35B C34B 98(6)
O7B C36B C35B 108(4)

loop_
_geom_bond_atom_site_label_1
_geom_bond_atom_site_label_2
_geom_bond_distance
Pt N1 2.008(5)
Pt N2 2.015(5)
Pt N4 2.065(6)
Pt N3 2.070(6)
S1 O3 1.421(7)
S1 O1 1.427(6)
S1 O2 1.436(6)
S1 C31 1.803(7)
S2A S2B 1.012(5)
S2A F3A 1.47(3)
S2A O2B 1.479(8)
S2A O3A 1.536(10)
S2A O1AB 1.598(8)
S2A C32A 1.805(10)
S2B O1AB 1.355(8)
S2B O3B 1.41(2)
S2B O2B 1.441(8)
S2B C32A 1.792(10)
S2B F2A 1.973(16)
F1 C31 1.348(10)
F2 C31 1.305(10)
F3 C31 1.327(8)
F1A C32A 1.55(2)
F1A F3A 1.76(3)
F2A C32A 1.400(15)
F3A C32A 1.76(3)
F2B C32A 1.291(13)
F3B C32A 1.271(15)
O7A C33A 1.402(16)
O7A C36A 1.437(16)
O3B C32A 1.88(2)
O7B C36B 1.441(18)
O7B C33B 1.451(18)
N1 C1 1.341(8)
N1 C5 1.386(8)
N2 C10 1.340(8)
N2 C6 1.360(8)
N3 C19 1.468(8)
N4 C25 1.474(9)
C1 C2 1.376(10)
C2 C3 1.402(10)
C3 C4 1.404(8)
C3 C11 1.514(10)
C4 C5 1.372(9)
C5 C6 1.468(7)
C6 C7 1.385(8)
C7 C8 1.385(8)
C8 C9 1.388(9)
C8 C15 1.527(9)
C9 C10 1.385(9)
C11 C13 1.516(11)
C11 C14 1.525(10)
C11 C12 1.553(11)
C15 C16 1.442(11)
C15 C17 1.453(12)
C15 C18 1.663(17)
C19 C20 1.373(9)
C19 C24 1.389(9)
C20 C21 1.400(10)
C21 C22 1.397(11)
C22 C23 1.402(12)
C23 C24 1.360(11)
C25 C26 1.375(11)
C25 C30 1.379(11)
C26 C27 1.396(12)
C27 C28 1.356(15)
C28 C29 1.342(16)
C29 C30 1.400(13)
C33A C34A 1.514(17)
C34A C35A 1.494(18)
C35A C36A 1.516(18)
C33B C34B 1.56(3)
C34B C35B 1.78(8)
C35B C36B 1.71(6)
